data_7249833
loop_
_publ_author_name
'Kuzman, D.'
'Damjanovi\'c, V.'
'Cindri\'c, M.'
'Vrdoljak, V.'

_publ_section_title
;
 Aqueous solution as a playground of {MoO4}, {Mo4O12}, {Mo8O26},
 {Mo8V5O40} and {V7Mo2O27} species in the presence of carboxylic acids and
 [Co(C2O4)(NH3)4]+ or [Co(en)3]3+ cations
;
_journal_name_full CrystEngComm
_journal_paper_doi 10.1039/D4CE01187B
_journal_year 2025
_chemical_formula_moiety 'Mo2 Na2.5 O38 V7, C6 H24 Co N6, 4(O), Na0.5 O3'
_chemical_formula_sum 'C6 H24 Co Mo2 N6 Na3 O45 V7'
_chemical_formula_weight 1576.67
_space_group_crystal_system triclinic
_space_group_IT_number 2
_space_group_name_Hall '-P 1'
_space_group_name_H-M_alt 'P -1'
_atom_sites_solution_hydrogens geom
_atom_sites_solution_primary dual
_audit_creation_date 2024-10-24
_audit_creation_method
;
Olex2 1.5
(compiled 2024.02.16 svn.r378c4104 for OlexSys, GUI svn.r6928)
;
_audit_update_record
;
2024-11-22 deposited with the CCDC.	2025-01-10 downloaded from the CCDC.
;
_cell_angle_alpha 92.9430(10)
_cell_angle_beta 97.9090(10)
_cell_angle_gamma 91.0120(10)
_cell_formula_units_Z 2
_cell_length_a 12.1225(2)
_cell_length_b 13.4878(2)
_cell_length_c 14.4274(2)
_cell_measurement_reflns_used 19670
_cell_measurement_temperature 169.99(10)
_cell_measurement_theta_max 79.2530
_cell_measurement_theta_min 3.1120
_cell_volume 2332.71(6)
_computing_cell_refinement 'CrysAlisPro 1.171.43.104a (Rigaku OD, 2023)'
_computing_data_collection 'CrysAlisPro system (CCD 43.105a 64-bit (release 11-01-2024))'
_computing_data_reduction 'CrysAlisPro 1.171.43.104a (Rigaku OD, 2023)'
_computing_molecular_graphics 'Olex2 1.5 (Dolomanov et al., 2009)'
_computing_publication_material 'Olex2 1.5 (Dolomanov et al., 2009)'
_computing_structure_refinement 'SHELXL 2018/3 (Sheldrick, 2015)'
_computing_structure_solution 'SHELXT 2018/2 (Sheldrick, 2018)'
_diffrn_ambient_environment N~2~
_diffrn_ambient_temperature 169.99(10)
_diffrn_detector 'Hybrid Pixel Array Detector'
_diffrn_detector_area_resol_mean 10.0000
_diffrn_detector_type HyPix
_diffrn_measured_fraction_theta_full 0.988
_diffrn_measured_fraction_theta_max 0.965
_diffrn_measurement_details
;
List of Runs (angles in degrees, time in seconds):

  # Type    Start    End  Width  t~exp~   \w     \q     \k     \f   Frames
#--------------------------------------------------------------------------
  1  \w   -118.00 -70.00   0.50    0.31    --  -47.74-131.00  67.00   96
  2  \w    -87.00 -62.00   0.50    0.31    --  -47.74 140.00 -47.00   50
  3  \w    -72.00 -46.00   0.50    0.31    --  -47.74 131.00 138.00   52
  4  \w   -104.00 -63.00   0.50    0.31    --  -47.74-140.00-106.00   82
  5  \w     38.00  98.00   0.50    0.31    --   47.74-131.00  67.00  120
  6  \w     52.00  96.00   0.50    0.31    --   47.74-140.00-106.00   88
  7  \w    -83.00 -58.00   0.50    1.26    --  -91.75 140.00 -47.00   50
  8  \w   -128.00-102.00   0.50    1.26    --  -91.75-131.00  67.00   52
  9  \w   -134.00-109.00   0.50    1.26    --  -91.75-140.00-106.00   50
 10  \w    -80.00 -55.00   0.50    1.26    --  -91.75 131.00 138.00   50
 11  \w     81.00 115.00   0.50    1.26    --  113.25-131.00  67.00   68
 12  \w    105.00 130.00   0.50    1.26    --  113.25 140.00 -47.00   50
 13  \w     81.00 122.00   0.50    1.26    --  113.25-140.00-106.00   82
 14  \w    118.00 144.00   0.50    1.26    --  113.25 131.00 138.00   52
 15  \w   -117.00 -90.00   0.50    0.31    --  -47.74 -77.00  90.00   54
 16  \w   -119.00 -92.00   0.50    0.31    --  -47.74 -77.00-120.00   54
 17  \w   -119.00 -90.00   0.50    0.31    --  -47.74 -77.00-180.00   58
 18  \w   -114.00 -88.00   0.50    0.31    --  -47.74 -77.00  30.00   52
 19  \w   -117.00 -88.00   0.50    0.31    --  -47.74 -77.00 150.00   58
 20  \w    -20.00  27.00   0.50    0.31    --  -47.74  19.00 120.00   94
 21  \w    -26.00  26.00   0.50    0.31    --   47.74 -19.00 -30.00  104
 22  \w     35.00  78.00   0.50    0.31    --   47.74-125.00-180.00   86
 23  \w     90.00 119.00   0.50    0.31    --   47.74  77.00 -60.00   58
 24  \w   -162.00 -98.00   0.50    1.26    --  -91.75 -45.00 120.00  128
 25  \w    145.00 171.00   0.50    1.26    --  113.25  61.00  30.00   52
 26  \w    138.00 164.00   0.50    1.26    --  113.25  30.00  90.00   52
 27  \w     77.00 111.00   0.50    1.26    --  113.25-125.00-150.00   68
 28  \w     51.00  96.00   0.50    1.26    --  113.25 -95.00  60.00   90
 29  \w    133.00 176.00   0.50    1.26    --  113.25  30.00-120.00   86
 30  \w     98.00 143.00   0.50    1.26    --  113.25  61.00  30.00   90
 31  \w     42.00  71.00   0.50    1.26    --  113.25 -61.00-150.00   58
 32  \w     64.00 107.00   0.50    1.26    --  113.25-103.00 -77.11   86
 33  \w     99.00 155.00   0.50    1.26    --  113.25  61.00 120.00  112
 34  \w     42.00 104.00   0.50    1.26    --  113.25 -77.00  90.00  124
 35  \w     45.00  81.00   0.50    1.26    --  113.25-125.00   0.00   72
 36  \w     86.00 111.00   0.50    1.26    --  113.25-125.00   0.00   50
 37  \w    105.00 176.00   0.50    1.26    --  113.25  45.00-150.00  142
 38  \w    107.00 135.00   0.50    1.26    --  113.25  30.00  90.00   56
 39  \w     74.00 111.00   0.50    1.26    --  113.25-125.00 150.00   74
 40  \w     43.00  68.00   0.50    1.26    --  113.25 -61.00  60.00   50
 41  \w     45.00 109.00   0.50    1.26    --  113.25-125.00-180.00  128
 42  \w     85.00 111.00   0.50    1.26    --  113.25-125.00 -90.00   52
 43  \w     46.00 102.00   0.50    1.26    --  113.25 -77.00-150.00  112
 44  \w     65.00 108.00   0.50    1.26    --  113.25-125.00 120.00   86
 45  \w     42.00  70.00   0.50    1.26    --  113.25 -61.00 -60.00   56
 46  \w    122.00 153.00   0.50    1.26    --  113.25 125.00  60.00   62
 47  \w     51.00 108.00   0.50    1.26    --  113.25-125.00  30.00  114
 48  \w    101.00 175.00   0.50    1.26    --  113.25  45.00-180.00  148
 49  \w    111.00 136.00   0.50    1.26    --  113.25 125.00 120.00   50
 50  \w     45.00 100.00   0.50    1.26    --  113.25 -77.00   0.00  110
 51  \w    126.00 174.00   0.50    1.26    --  113.25  45.00 -90.00   96
 52  \w    122.00 165.00   0.50    1.26    --  113.25  45.00 -30.00   86
 53  \w    103.00 175.00   0.50    1.26    --  113.25  45.00 -60.00  144
 54  \w     50.00  80.00   0.50    1.26    --  113.25 -95.00-180.00   60
 55  \w     42.00  71.00   0.50    1.26    --  113.25 -61.00-120.00   58
 56  \w     79.00 104.00   0.50    1.26    --  113.25 -95.00 -90.00   50
 57  \w     80.00 105.00   0.50    1.26    --  113.25 -95.00 -30.00   50
 58  \w    105.00 130.00   0.50    1.26    --  113.25  61.00 150.00   50
 59  \w    133.00 178.00   0.50    1.26    --  113.25  61.00 150.00   90
 60  \w     46.00  71.00   0.50    1.26    --  113.25 -61.00  90.00   50
 61  \w    129.00 155.00   0.50    1.26    --  113.25  15.00 -90.00   52
 62  \w     52.00  87.00   0.50    1.26    --  113.25 -77.00-180.00   70
 63  \w     58.00  99.00   0.50    1.26    --  113.25 -95.00 -60.00   82
 64  \w     45.00  70.00   0.50    1.26    --  113.25 -61.00  30.00   50
;
_diffrn_measurement_device 'four-circle diffractometer'
_diffrn_measurement_device_type 'XtaLAB Synergy, Dualflex, HyPix'
_diffrn_measurement_method '\w scans'
_diffrn_orient_matrix_type 'CrysAlisPro convention (1999,Acta A55,543-557)'
_diffrn_orient_matrix_UB_11 -0.0033383000
_diffrn_orient_matrix_UB_12 -0.1097379000
_diffrn_orient_matrix_UB_13 0.0245365000
_diffrn_orient_matrix_UB_21 -0.0146816000
_diffrn_orient_matrix_UB_22 -0.0321349000
_diffrn_orient_matrix_UB_23 -0.1050778000
_diffrn_orient_matrix_UB_31 0.1274571000
_diffrn_orient_matrix_UB_32 -0.0036961000
_diffrn_orient_matrix_UB_33 0.0036191000
_diffrn_radiation_monochromator mirror
_diffrn_radiation_probe x-ray
_diffrn_radiation_type 'Cu K\a'
_diffrn_radiation_wavelength 1.54184
_diffrn_reflns_av_R_equivalents 0.0450
_diffrn_reflns_av_unetI/netI 0.0385
_diffrn_reflns_Laue_measured_fraction_full 0.988
_diffrn_reflns_Laue_measured_fraction_max 0.965
_diffrn_reflns_limit_h_max 14
_diffrn_reflns_limit_h_min -10
_diffrn_reflns_limit_k_max 17
_diffrn_reflns_limit_k_min -17
_diffrn_reflns_limit_l_max 18
_diffrn_reflns_limit_l_min -18
_diffrn_reflns_number 36368
_diffrn_reflns_point_group_measured_fraction_full 0.988
_diffrn_reflns_point_group_measured_fraction_max 0.965
_diffrn_reflns_theta_full 67.684
_diffrn_reflns_theta_max 80.008
_diffrn_reflns_theta_min 3.282
_diffrn_source 'micro-focus sealed X-ray tube'
_diffrn_source_type 'PhotonJet (Cu) X-ray Source'
_exptl_absorpt_coefficient_mu 19.616
_exptl_absorpt_correction_T_max 1.00000
_exptl_absorpt_correction_T_min 0.34259
_exptl_absorpt_correction_type multi-scan
_exptl_absorpt_process_details
;
CrysAlisPro 1.171.43.104a (Rigaku Oxford Diffraction, 2023)
Empirical absorption correction using spherical harmonics,
implemented in SCALE3 ABSPACK scaling algorithm.
;
_exptl_crystal_density_diffrn 2.245
_exptl_crystal_F_000 1534
_refine_diff_density_max 5.878
_refine_diff_density_min -1.865
_refine_diff_density_rms 0.249
_refine_ls_extinction_method none
_refine_ls_goodness_of_fit_ref 1.058
_refine_ls_hydrogen_treatment constr
_refine_ls_matrix_type full
_refine_ls_number_parameters 629
_refine_ls_number_reflns 9832
_refine_ls_number_restraints 0
_refine_ls_restrained_S_all 1.058
_refine_ls_R_factor_all 0.0792
_refine_ls_R_factor_gt 0.0751
_refine_ls_shift/su_max 0.001
_refine_ls_shift/su_mean 0.000
_refine_ls_structure_factor_coef Fsqd
_refine_ls_weighting_details 'w=1/[\s^2^(Fo^2^)+(0.1451P)^2^+16.3019P] where P=(Fo^2^+2Fc^2^)/3'
_refine_ls_weighting_scheme calc
_refine_ls_wR_factor_gt 0.2170
_refine_ls_wR_factor_ref 0.2225
_reflns_Friedel_coverage 0.000
_reflns_number_gt 8908
_reflns_number_total 9832
_reflns_threshold_expression 'I > 2\s(I)'
_cod_data_source_file d4ce01187b2.cif
_cod_data_source_block 13
_cod_database_code 7249833
_shelx_shelxl_version_number 2018/3
_chemical_oxdiff_formula 'C N O V Co Mo Na'
_shelx_space_group_comment
;
The symmetry employed for this shelxl refinement is uniquely defined
by the following loop, which should always be used as a source of
symmetry information in preference to the above space-group names.
They are only intended as comments.
;
_olex2_refinement_description
;
1. Fixed Uiso
 At 1.2 times of:
  All C(H,H) groups, All N(H,H) groups
2.a Secondary CH2 refined with riding coordinates:
 N014(H01A,H01B), N016(H01C,H01D), N017(H01E,H01F), N018(H01G,H01H), N019(H01I,
 H01J), N01A(H01K,H01L), C01E(H01M,H01N), C01G(H01O,H01P), C01H(H01Q,H01R),
 C01I(H01S,H01T), C01J(H01U,H01V), C01K(H01W,H01X)
;
_olex2_submission_special_instructions 'No special instructions were received'
_oxdiff_exptl_absorpt_empirical_details
;
Empirical correction (ABSPACK) includes:
- Absorption correction using spherical harmonics
- Frame scaling
- Detector area scaling
;
_oxdiff_exptl_absorpt_empirical_full_max 2.441
_oxdiff_exptl_absorpt_empirical_full_min 0.603

loop_
_space_group_symop_operation_xyz
'x, y, z'
'-x, -y, -z'

loop_
_atom_site_label
_atom_site_type_symbol
_atom_site_fract_x
_atom_site_fract_y
_atom_site_fract_z
_atom_site_U_iso_or_equiv
_atom_site_adp_type
_atom_site_occupancy
_atom_site_site_symmetry_order
_atom_site_calc_flag
_atom_site_refinement_flags_posn
_atom_site_refinement_flags_adp
_atom_site_refinement_flags_occupancy
_atom_site_disorder_assembly
_atom_site_disorder_group
Mo01 Mo 0.90473(4) 0.74165(4) 0.90520(4) 0.02153(16) Uani 1 1 d . . . . .
Mo02 Mo 0.69918(4) 1.00802(4) 0.82957(4) 0.02373(17) Uani 1 1 d . . . . .
V03 V 0.89328(6) 0.67276(5) 0.68488(5) 0.00158(18) Uani 1 1 d . . . . .
V04 V 0.68190(7) 0.93780(7) 0.60951(6) 0.0104(2) Uani 1 1 d . . . . .
V05 V 0.69509(8) 0.84377(8) 0.97992(7) 0.0164(2) Uani 1 1 d . . . . .
Co06 Co 0.70783(8) 1.07165(8) 1.27844(7) 0.0205(2) Uani 1 1 d . . . . .
V07 V 0.67658(8) 0.76859(8) 0.75460(7) 0.0171(2) Uani 1 1 d . . . . .
V08 V 0.90771(8) 0.90824(8) 0.75826(7) 0.0177(2) Uani 1 1 d . . . . .
V1 V 0.89495(9) 0.84524(9) 0.54737(8) 0.0231(3) Uani 1 1 d . . . . .
V00A V 0.68241(10) 0.71785(10) 0.54416(8) 0.0292(3) Uani 1 1 d . . . . .
Na00 Na 1.000000 1.000000 1.000000 0.087(3) Uani 1 2 d S . P . .
O00C O 0.6183(4) 0.8966(3) 0.7201(3) 0.0208(9) Uani 1 1 d . . . . .
O00D O 0.9660(4) 0.7781(3) 0.7885(3) 0.0201(9) Uani 1 1 d . . . . .
O00E O 0.7916(4) 1.0014(3) 0.7228(3) 0.0212(9) Uani 1 1 d . . . . .
O00F O 0.9755(4) 0.9191(4) 0.6602(3) 0.0233(9) Uani 1 1 d . . . . .
O00G O 0.7907(4) 0.8105(3) 0.6586(3) 0.0207(9) Uani 1 1 d . . . . .
O00H O 0.7922(4) 0.8632(3) 0.8425(3) 0.0199(9) Uani 1 1 d . . . . .
O00I O 0.7839(4) 0.7296(4) 0.9719(3) 0.0267(10) Uani 1 1 d . . . . .
O00J O 0.6031(4) 0.7505(4) 0.8407(4) 0.0290(10) Uani 1 1 d . . . . .
O00K O 0.6177(4) 0.9427(4) 0.9100(4) 0.0289(10) Uani 1 1 d . . . . .
O00L O 0.9704(4) 0.7329(4) 0.6029(3) 0.0269(10) Uani 1 1 d . . . . .
O00M O 0.7969(4) 0.9511(4) 0.5390(3) 0.0282(10) Uani 1 1 d . . . . .
O00N O 0.7920(4) 0.6753(3) 0.7846(3) 0.0211(9) Uani 1 1 d . . . . .
Na1 Na 1.0390(4) 0.4104(4) 0.7707(4) 0.0650(11) Uani 1 1 d . . . . .
O00P O 0.7910(4) 0.7599(4) 0.4779(3) 0.0304(11) Uani 1 1 d . . . . .
O00Q O 0.6102(4) 0.8407(4) 0.5345(4) 0.0295(10) Uani 1 1 d . . . . .
O00R O 0.9880(4) 0.9756(3) 0.8371(3) 0.0229(9) Uani 1 1 d . . . . .
O00S O 0.7815(5) 0.6186(4) 0.6002(4) 0.0321(11) Uani 1 1 d . . . . .
O00T O 0.6077(4) 0.7022(4) 0.6578(4) 0.0282(10) Uani 1 1 d . . . . .
O00U O 0.9684(5) 0.5781(4) 0.7172(4) 0.0341(12) Uani 1 1 d . . . . .
O00V O 0.9704(5) 0.6304(4) 0.9252(4) 0.0324(11) Uani 1 1 d . . . . .
O00W O 0.9863(4) 0.8277(4) 0.9767(3) 0.0273(10) Uani 1 1 d . . . . .
O00X O 0.6026(5) 0.6486(5) 0.4690(4) 0.0437(14) Uani 1 1 d . . . . .
O00Y O 0.7842(5) 0.9175(5) 1.0518(4) 0.0394(13) Uani 1 1 d . . . . .
O00Z O 0.7989(5) 1.0733(4) 0.9057(4) 0.0323(11) Uani 1 1 d . . . . .
O010 O 0.9778(5) 0.8723(5) 0.4725(4) 0.0345(12) Uani 1 1 d . . . . .
O011 O 0.6097(4) 1.0360(4) 0.5866(4) 0.0348(12) Uani 1 1 d . . . . .
O012 O 0.6045(5) 1.0941(4) 0.7885(4) 0.0372(12) Uani 1 1 d . . . . .
O013 O 0.9082(5) 1.1616(4) 0.6794(4) 0.0429(14) Uani 1 1 d . . . . .
N014 N 0.7979(5) 1.0973(5) 1.4006(4) 0.0253(11) Uani 1 1 d . . . . .
H01A H 0.788666 1.046381 1.438044 0.030 Uiso 1 1 calc R U . . .
H01B H 0.871275 1.101987 1.393624 0.030 Uiso 1 1 calc R U . . .
Na01 Na 0.500000 0.500000 0.000000 0.104(3) Uani 1 2 d S . P . .
N016 N 0.7961(5) 1.1713(5) 1.2242(4) 0.0287(12) Uani 1 1 d . . . . .
H01C H 0.780545 1.233156 1.246291 0.034 Uiso 1 1 calc R U . . .
H01D H 0.870005 1.161225 1.241243 0.034 Uiso 1 1 calc R U . . .
N017 N 0.6087(5) 1.1728(4) 1.3207(4) 0.0254(11) Uani 1 1 d . . . . .
H01E H 0.615395 1.229124 1.289582 0.030 Uiso 1 1 calc R U . . .
H01F H 0.536671 1.150362 1.308123 0.030 Uiso 1 1 calc R U . . .
N018 N 0.6202(5) 1.0555(5) 1.1524(4) 0.0277(12) Uani 1 1 d . . . . .
H01G H 0.637895 0.997714 1.123146 0.033 Uiso 1 1 calc R U . . .
H01H H 0.546192 1.052944 1.157334 0.033 Uiso 1 1 calc R U . . .
N019 N 0.6183(5) 0.9661(5) 1.3253(4) 0.0286(12) Uani 1 1 d . . . . .
H01I H 0.631285 0.967476 1.389018 0.034 Uiso 1 1 calc R U . . .
H01J H 0.544442 0.975586 1.307534 0.034 Uiso 1 1 calc R U . . .
N01A N 0.8082(5) 0.9658(5) 1.2480(4) 0.0273(12) Uani 1 1 d . . . . .
H01K H 0.804647 0.956937 1.184685 0.033 Uiso 1 1 calc R U . . .
H01L H 0.879585 0.983444 1.272160 0.033 Uiso 1 1 calc R U . . .
O01B O 0.6018(5) 0.8086(6) 1.0462(4) 0.0478(16) Uani 1 1 d . . . . .
O01C O 1.1648(6) 0.5367(6) 0.8660(6) 0.0585(18) Uani 1 1 d . . . . .
O01D O 1.0464(9) 0.2467(7) 0.8305(5) 0.074(3) Uani 1 1 d . . . . .
C01E C 0.7689(6) 1.1633(6) 1.1190(5) 0.0329(16) Uani 1 1 d . . . . .
H01M H 0.787906 1.226470 1.092217 0.039 Uiso 1 1 calc R U . . .
H01N H 0.811396 1.109501 1.092367 0.039 Uiso 1 1 calc R U . . .
O01F O 0.8728(8) 0.3624(6) 0.6638(7) 0.069(2) Uani 1 1 d . . . . .
C01G C 0.6386(6) 1.1950(6) 1.4230(5) 0.0309(15) Uani 1 1 d . . . . .
H01O H 0.603792 1.144731 1.458232 0.037 Uiso 1 1 calc R U . . .
H01P H 0.611638 1.261173 1.440799 0.037 Uiso 1 1 calc R U . . .
C01H C 0.7760(7) 0.8718(6) 1.2874(6) 0.0344(16) Uani 1 1 d . . . . .
H01Q H 0.813313 0.868427 1.352585 0.041 Uiso 1 1 calc R U . . .
H01R H 0.799080 0.814295 1.249747 0.041 Uiso 1 1 calc R U . . .
C01I C 0.6456(6) 1.1408(6) 1.0973(5) 0.0328(16) Uani 1 1 d . . . . .
H01S H 0.603133 1.199326 1.114602 0.039 Uiso 1 1 calc R U . . .
H01T H 0.624799 1.123933 1.029453 0.039 Uiso 1 1 calc R U . . .
C01J C 0.6506(6) 0.8687(6) 1.2854(6) 0.0317(15) Uani 1 1 d . . . . .
H01U H 0.613221 0.857085 1.220168 0.038 Uiso 1 1 calc R U . . .
H01V H 0.628333 0.814318 1.322938 0.038 Uiso 1 1 calc R U . . .
C01K C 0.7625(7) 1.1930(6) 1.4451(5) 0.0326(15) Uani 1 1 d . . . . .
H01W H 0.785349 1.195357 1.513813 0.039 Uiso 1 1 calc R U . . .
H01X H 0.797137 1.250609 1.419383 0.039 Uiso 1 1 calc R U . . .
O01L O 0.2964(10) 0.5175(6) 0.2157(9) 0.092(3) Uani 1 1 d . . . . .
Na2 Na 0.4660(7) 0.5895(6) 0.3341(7) 0.118(3) Uani 1 1 d . . . . .
O01N O 0.3045(8) 0.4618(7) 0.0178(9) 0.096(4) Uani 1 1 d . . . . .
O01O O 0.9269(8) 0.4272(7) 0.8977(8) 0.076(2) Uani 1 1 d . . . . .
O01P O 0.3862(13) 0.7356(8) 0.3289(9) 0.111(4) Uani 1 1 d . . . . .
O01Q O 0.7132(10) 0.3759(7) 0.2599(11) 0.120(5) Uani 1 1 d . . . . .
O01R O 0.3406(11) 0.5600(8) 0.4465(8) 0.097(4) Uani 1 1 d . . . . .
O01S O 1.0735(12) 0.5816(7) 0.5118(10) 0.112(5) Uani 1 1 d . . . . .
O01U O 1.1764(12) 0.3861(9) 0.6657(10) 0.120(5) Uani 1 1 d . . . . .
O01W O 0.4477(13) 0.6665(11) 0.0779(11) 0.122(5) Uani 1 1 d . . . . .
O01X O 0.2403(13) 0.7232(8) 0.1293(13) 0.131(5) Uani 1 1 d . . . . .
O01Y O 0.4810(11) 0.5780(9) -0.1397(10) 0.106(4) Uani 1 1 d . . . . .
O01Z O 0.6129(19) 0.6234(15) 0.2182(18) 0.198(10) Uani 1 1 d . . . . .
O2 O 0.4553(9) 0.5849(8) 0.2219(8) 0.088(3) Uiso 1 1 d . . . . .
O1 O 0.532(2) 0.4583(14) 0.3644(9) 0.207(12) Uani 1 1 d . . . . .

loop_
_atom_site_aniso_label
_atom_site_aniso_U_11
_atom_site_aniso_U_22
_atom_site_aniso_U_33
_atom_site_aniso_U_23
_atom_site_aniso_U_13
_atom_site_aniso_U_12
Mo01 0.0213(3) 0.0221(3) 0.0207(3) 0.00320(19) 0.00041(19) -0.00009(19)
Mo02 0.0172(3) 0.0257(3) 0.0280(3) -0.0024(2) 0.0037(2) 0.00018(19)
V03 0.0002(4) 0.0010(3) 0.0029(4) -0.0026(3) -0.0012(3) 0.0005(3)
V04 0.0039(4) 0.0172(4) 0.0103(4) 0.0070(3) -0.0005(3) 0.0016(3)
V05 0.0142(5) 0.0214(5) 0.0136(5) -0.0023(4) 0.0030(4) 0.0004(4)
Co06 0.0135(5) 0.0258(5) 0.0219(5) 0.0022(4) 0.0018(4) 0.0001(4)
V07 0.0122(5) 0.0205(5) 0.0182(5) 0.0012(4) 0.0015(4) -0.0026(4)
V08 0.0127(5) 0.0203(5) 0.0196(5) 0.0016(4) 0.0010(4) -0.0021(4)
V1 0.0158(5) 0.0367(6) 0.0170(5) 0.0027(4) 0.0033(4) -0.0034(4)
V00A 0.0236(6) 0.0391(7) 0.0228(6) -0.0050(5) 0.0000(4) -0.0085(5)
Na00 0.213(10) 0.025(2) 0.023(2) -0.0059(19) 0.020(4) -0.010(4)
O00C 0.014(2) 0.025(2) 0.023(2) 0.0024(17) -0.0002(16) 0.0011(16)
O00D 0.016(2) 0.022(2) 0.022(2) 0.0023(17) 0.0017(16) 0.0026(16)
O00E 0.020(2) 0.021(2) 0.023(2) 0.0045(17) 0.0036(17) 0.0001(16)
O00F 0.020(2) 0.028(2) 0.022(2) 0.0037(18) 0.0037(17) -0.0019(17)
O00G 0.018(2) 0.022(2) 0.022(2) 0.0021(17) 0.0008(17) -0.0016(17)
O00H 0.017(2) 0.020(2) 0.022(2) 0.0003(16) -0.0005(16) -0.0020(16)
O00I 0.030(3) 0.029(2) 0.022(2) 0.0043(18) 0.0049(19) -0.0036(19)
O00J 0.024(2) 0.030(3) 0.034(3) 0.007(2) 0.008(2) -0.0005(19)
O00K 0.022(2) 0.036(3) 0.030(3) -0.003(2) 0.0088(19) 0.0015(19)
O00L 0.023(2) 0.031(2) 0.027(2) -0.0059(19) 0.0039(18) 0.0030(19)
O00M 0.025(2) 0.034(3) 0.025(2) 0.006(2) 0.0007(19) -0.003(2)
O00N 0.021(2) 0.018(2) 0.023(2) -0.0017(16) -0.0014(17) -0.0013(16)
Na1 0.058(3) 0.060(3) 0.078(3) -0.005(2) 0.016(2) 0.003(2)
O00P 0.024(2) 0.043(3) 0.023(2) -0.001(2) 0.0011(19) -0.005(2)
O00Q 0.020(2) 0.038(3) 0.030(3) 0.003(2) -0.0008(19) -0.0022(19)
O00R 0.018(2) 0.024(2) 0.026(2) -0.0004(18) 0.0022(17) -0.0032(17)
O00S 0.032(3) 0.030(3) 0.034(3) -0.005(2) 0.009(2) -0.004(2)
O00T 0.020(2) 0.033(3) 0.029(2) 0.001(2) -0.0012(19) -0.0052(19)
O00U 0.038(3) 0.024(2) 0.040(3) 0.001(2) 0.005(2) 0.008(2)
O00V 0.034(3) 0.030(3) 0.032(3) 0.003(2) -0.001(2) 0.008(2)
O00W 0.024(2) 0.031(3) 0.025(2) 0.0038(19) -0.0014(18) -0.0016(19)
O00X 0.038(3) 0.054(4) 0.036(3) -0.013(3) 0.000(2) -0.009(3)
O00Y 0.039(3) 0.042(3) 0.033(3) -0.009(2) -0.006(2) 0.004(2)
O00Z 0.032(3) 0.029(3) 0.035(3) -0.008(2) 0.006(2) -0.006(2)
O010 0.029(3) 0.050(3) 0.026(2) 0.000(2) 0.007(2) -0.007(2)
O011 0.026(3) 0.037(3) 0.042(3) 0.018(2) 0.002(2) 0.006(2)
O012 0.027(3) 0.037(3) 0.049(3) 0.001(2) 0.005(2) 0.008(2)
O013 0.054(4) 0.038(3) 0.039(3) 0.005(2) 0.016(3) -0.010(3)
N014 0.020(3) 0.033(3) 0.022(3) 0.002(2) 0.001(2) 0.004(2)
Na01 0.070(5) 0.154(9) 0.085(5) 0.060(6) -0.007(4) -0.053(5)
N016 0.022(3) 0.030(3) 0.034(3) 0.008(2) 0.004(2) 0.002(2)
N017 0.016(2) 0.029(3) 0.030(3) 0.002(2) 0.002(2) 0.001(2)
N018 0.020(3) 0.037(3) 0.026(3) -0.002(2) 0.003(2) 0.001(2)
N019 0.023(3) 0.032(3) 0.031(3) 0.003(2) 0.005(2) -0.005(2)
N01A 0.021(3) 0.031(3) 0.029(3) 0.004(2) 0.003(2) 0.001(2)
O01B 0.037(3) 0.075(5) 0.035(3) 0.004(3) 0.018(3) 0.006(3)
O01C 0.040(4) 0.067(5) 0.070(5) 0.011(4) 0.009(3) 0.013(3)
O01D 0.096(7) 0.081(6) 0.042(4) -0.002(4) -0.009(4) 0.025(5)
C01E 0.029(4) 0.039(4) 0.034(4) 0.011(3) 0.013(3) 0.003(3)
O01F 0.072(5) 0.051(4) 0.081(6) 0.006(4) -0.003(4) -0.006(4)
C01G 0.034(4) 0.035(4) 0.024(3) -0.003(3) 0.006(3) 0.007(3)
C01H 0.032(4) 0.032(4) 0.040(4) 0.009(3) 0.006(3) 0.000(3)
C01I 0.029(4) 0.047(4) 0.022(3) 0.009(3) 0.001(3) 0.007(3)
C01J 0.029(4) 0.028(3) 0.036(4) 0.000(3) -0.001(3) -0.002(3)
C01K 0.036(4) 0.028(3) 0.032(4) -0.007(3) 0.000(3) -0.003(3)
O01L 0.120(8) 0.044(4) 0.119(8) 0.014(5) 0.043(7) -0.025(5)
Na2 0.103(5) 0.092(5) 0.147(7) -0.009(4) -0.024(5) 0.007(4)
O01N 0.062(5) 0.063(5) 0.157(10) 0.054(6) -0.015(6) -0.017(4)
O01O 0.066(5) 0.068(5) 0.096(7) 0.016(5) 0.009(5) 0.004(4)
O01P 0.169(12) 0.068(6) 0.115(9) 0.019(6) 0.081(9) 0.004(7)
O01Q 0.118(9) 0.059(5) 0.213(14) 0.074(7) 0.108(10) 0.032(6)
O01R 0.128(9) 0.069(6) 0.084(7) 0.003(5) -0.025(6) -0.021(6)
O01S 0.158(11) 0.053(5) 0.149(11) -0.004(6) 0.111(10) 0.004(6)
O01U 0.132(10) 0.096(8) 0.143(11) -0.062(8) 0.083(9) -0.033(7)
O01W 0.132(11) 0.107(10) 0.134(11) 0.000(8) 0.044(9) -0.019(8)
O01X 0.126(11) 0.057(6) 0.213(17) 0.022(8) 0.024(11) -0.019(6)
O01Y 0.110(9) 0.076(7) 0.125(10) 0.019(6) -0.006(7) -0.028(6)
O01Z 0.178(18) 0.156(16) 0.24(2) -0.068(16) -0.006(16) 0.080(14)
O1 0.33(3) 0.208(17) 0.072(7) -0.024(9) 0.035(11) -0.233(19)

loop_
_atom_type_symbol
_atom_type_description
_atom_type_scat_dispersion_real
_atom_type_scat_dispersion_imag
_atom_type_scat_source
C C 0.0181 0.0091 'International Tables Vol C Tables 4.2.6.8 and 6.1.1.4'
H H 0.0000 0.0000 'International Tables Vol C Tables 4.2.6.8 and 6.1.1.4'
Co Co -2.3653 3.6143 'International Tables Vol C Tables 4.2.6.8 and 6.1.1.4'
Mo Mo -0.0483 2.7339 'International Tables Vol C Tables 4.2.6.8 and 6.1.1.4'
N N 0.0311 0.0180 'International Tables Vol C Tables 4.2.6.8 and 6.1.1.4'
Na Na 0.1353 0.1239 'International Tables Vol C Tables 4.2.6.8 and 6.1.1.4'
O O 0.0492 0.0322 'International Tables Vol C Tables 4.2.6.8 and 6.1.1.4'
V V 0.0687 2.1097 'International Tables Vol C Tables 4.2.6.8 and 6.1.1.4'

loop_
_geom_angle_atom_site_label_1
_geom_angle_atom_site_label_2
_geom_angle_atom_site_label_3
_geom_angle
_geom_angle_site_symmetry_1
_geom_angle_site_symmetry_3
_geom_angle_publ_flag
O00D Mo01 O00H 74.32(17) . . ?
O00D Mo01 O00N 72.58(18) . . ?
O00I Mo01 O00D 149.8(2) . . ?
O00I Mo01 O00H 79.13(19) . . ?
O00I Mo01 O00N 85.7(2) . . ?
O00N Mo01 O00H 71.55(16) . . ?
O00V Mo01 O00D 100.0(2) . . ?
O00V Mo01 O00H 163.7(2) . . ?
O00V Mo01 O00I 101.6(3) . . ?
O00V Mo01 O00N 92.2(2) . . ?
O00W Mo01 O00D 94.3(2) . . ?
O00W Mo01 O00H 91.4(2) . . ?
O00W Mo01 O00I 100.5(2) . . ?
O00W Mo01 O00N 160.6(2) . . ?
O00W Mo01 O00V 104.4(3) . . ?
O00C Mo02 V08 78.26(12) . . ?
O00C Mo02 O00H 70.97(16) . . ?
O00E Mo02 V08 36.26(13) . . ?
O00E Mo02 O00C 71.92(18) . . ?
O00E Mo02 O00H 74.30(18) . . ?
O00H Mo02 V08 41.15(12) . . ?
O00K Mo02 V08 120.60(16) . . ?
O00K Mo02 O00C 84.8(2) . . ?
O00K Mo02 O00E 149.3(2) . . ?
O00K Mo02 O00H 79.5(2) . . ?
O00Z Mo02 V08 83.19(18) . . ?
O00Z Mo02 O00C 161.3(2) . . ?
O00Z Mo02 O00E 94.4(2) . . ?
O00Z Mo02 O00H 93.3(2) . . ?
O00Z Mo02 O00K 102.7(3) . . ?
O00Z Mo02 O012 105.6(3) . . ?
O012 Mo02 V08 135.6(2) . . ?
O012 Mo02 O00C 89.6(2) . . ?
O012 Mo02 O00E 99.3(2) . . ?
O012 Mo02 O00H 160.6(2) . . ?
O012 Mo02 O00K 100.2(3) . . ?
O00D V03 O00G 75.85(17) . . ?
O00L V03 O00D 87.8(2) . . ?
O00L V03 O00G 79.5(2) . . ?
O00L V03 O00N 152.4(2) . . ?
O00N V03 O00D 74.69(18) . . ?
O00N V03 O00G 75.70(18) . . ?
O00S V03 O00D 154.9(2) . . ?
O00S V03 O00G 81.0(2) . . ?
O00S V03 O00L 97.7(2) . . ?
O00S V03 O00N 90.2(2) . . ?
O00U V03 O00D 98.3(2) . . ?
O00U V03 O00G 173.0(2) . . ?
O00U V03 O00L 104.4(3) . . ?
O00U V03 O00N 99.2(3) . . ?
O00U V03 O00S 104.0(3) . . ?
V00A V04 V1 59.51(4) . . ?
O00C V04 V1 122.73(13) . . ?
O00C V04 V00A 87.95(14) . . ?
O00C V04 O00E 76.14(18) . . ?
O00C V04 O00G 76.98(18) . . ?
O00E V04 V1 84.57(13) . . ?
O00E V04 V00A 123.49(13) . . ?
O00E V04 O00G 76.03(17) . . ?
O00G V04 V1 45.95(12) . . ?
O00G V04 V00A 47.48(12) . . ?
O00M V04 V1 33.54(16) . . ?
O00M V04 V00A 84.51(17) . . ?
O00M V04 O00C 153.2(2) . . ?
O00M V04 O00E 86.7(2) . . ?
O00M V04 O00G 79.0(2) . . ?
O00Q V04 V1 84.35(17) . . ?
O00Q V04 V00A 34.58(17) . . ?
O00Q V04 O00C 93.3(2) . . ?
O00Q V04 O00E 157.1(2) . . ?
O00Q V04 O00G 81.9(2) . . ?
O00Q V04 O00M 95.0(2) . . ?
O011 V04 V1 136.3(2) . . ?
O011 V04 V00A 139.2(2) . . ?
O011 V04 O00C 99.7(2) . . ?
O011 V04 O00E 97.2(3) . . ?
O011 V04 O00G 173.0(3) . . ?
O011 V04 O00M 102.8(3) . . ?
O011 V04 O00Q 104.7(3) . . ?
O00I V05 O00H 74.21(18) . . ?
O00I V05 O00J 76.6(2) . . ?
O00J V05 O00H 67.58(16) . . ?
O00K V05 O00H 74.13(19) . . ?
O00K V05 O00I 144.5(2) . . ?
O00K V05 O00J 76.8(2) . . ?
O00Y V05 O00H 94.7(3) . . ?
O00Y V05 O00I 99.5(3) . . ?
O00Y V05 O00J 162.3(3) . . ?
O00Y V05 O00K 98.7(3) . . ?
O01B V05 O00H 161.1(3) . . ?
O01B V05 O00I 103.0(3) . . ?
O01B V05 O00J 93.5(3) . . ?
O01B V05 O00K 101.8(3) . . ?
O01B V05 O00Y 104.2(3) . . ?
N014 Co06 N016 90.4(3) . . ?
N014 Co06 N017 85.8(2) . . ?
N014 Co06 N018 175.8(3) . . ?
N014 Co06 N019 92.6(3) . . ?
N014 Co06 N01A 90.2(3) . . ?
N016 Co06 N017 92.0(3) . . ?
N016 Co06 N018 85.7(3) . . ?
N016 Co06 N019 176.3(3) . . ?
N016 Co06 N01A 91.6(3) . . ?
N017 Co06 N018 92.8(3) . . ?
N017 Co06 N019 90.4(3) . . ?
N017 Co06 N01A 174.6(3) . . ?
N018 Co06 N019 91.4(3) . . ?
N01A Co06 N018 91.5(3) . . ?
N01A Co06 N019 86.2(3) . . ?
O00C V07 V00A 87.80(14) . . ?
O00C V07 O00G 79.76(19) . . ?
O00C V07 O00H 80.26(19) . . ?
O00G V07 V00A 47.23(12) . . ?
O00H V07 V00A 125.45(13) . . ?
O00H V07 O00G 78.23(18) . . ?
O00J V07 V00A 142.7(2) . . ?
O00J V07 O00C 97.9(2) . . ?
O00J V07 O00G 170.0(2) . . ?
O00J V07 O00H 91.8(2) . . ?
O00J V07 O00N 99.4(2) . . ?
O00J V07 O00T 105.9(3) . . ?
O00N V07 V00A 89.40(14) . . ?
O00N V07 O00C 154.9(2) . . ?
O00N V07 O00G 80.03(19) . . ?
O00N V07 O00H 81.09(18) . . ?
O00T V07 V00A 36.86(17) . . ?
O00T V07 O00C 95.8(2) . . ?
O00T V07 O00G 84.1(2) . . ?
O00T V07 O00H 162.3(2) . . ?
O00T V07 O00N 96.9(2) . . ?
Mo02 V08 Na00 73.89(2) . . ?
V1 V08 Mo02 118.72(4) . . ?
V1 V08 Na00 164.58(4) . . ?
O00D V08 Mo02 126.72(14) . . ?
O00D V08 V1 88.95(14) . . ?
O00D V08 Na00 89.68(14) . . ?
O00D V08 O00G 79.68(18) . . ?
O00D V08 O00H 80.65(19) . . ?
O00E V08 Mo02 38.21(14) . . ?
O00E V08 V1 87.49(14) . . ?
O00E V08 Na00 100.04(14) . . ?
O00E V08 O00D 154.9(2) . . ?
O00E V08 O00G 79.98(18) . . ?
O00E V08 O00H 80.80(19) . . ?
O00F V08 Mo02 134.69(16) . . ?
O00F V08 V1 36.49(16) . . ?
O00F V08 Na00 128.50(16) . . ?
O00F V08 O00D 95.3(2) . . ?
O00F V08 O00E 96.5(2) . . ?
O00F V08 O00G 82.6(2) . . ?
O00F V08 O00H 160.3(2) . . ?
O00G V08 Mo02 88.56(12) . . ?
O00G V08 V1 46.17(12) . . ?
O00G V08 Na00 148.18(12) . . ?
O00H V08 Mo02 46.09(12) . . ?
O00H V08 V1 123.87(13) . . ?
O00H V08 Na00 70.97(13) . . ?
O00H V08 O00G 77.71(18) . . ?
O00R V08 Mo02 89.10(17) . . ?
O00R V08 V1 138.18(17) . . ?
O00R V08 Na00 27.37(17) . . ?
O00R V08 O00D 98.7(2) . . ?
O00R V08 O00E 100.4(2) . . ?
O00R V08 O00F 101.7(2) . . ?
O00R V08 O00G 175.5(2) . . ?
O00R V08 O00H 97.9(2) . . ?
V08 V1 V04 63.81(3) . . ?
V00A V1 V04 59.55(4) . . ?
V00A V1 V08 93.66(4) . . ?
O00F V1 V04 85.22(14) . . ?
O00F V1 V08 31.38(13) . . ?
O00F V1 V00A 125.00(14) . . ?
O00F V1 O00G 77.44(18) . . ?
O00G V1 V04 46.73(12) . . ?
O00G V1 V08 46.09(12) . . ?
O00G V1 V00A 47.57(12) . . ?
O00L V1 V04 124.77(15) . . ?
O00L V1 V08 79.57(15) . . ?
O00L V1 V00A 84.91(16) . . ?
O00L V1 O00F 83.0(2) . . ?
O00L V1 O00G 78.05(19) . . ?
O00M V1 V04 33.01(15) . . ?
O00M V1 V08 80.48(16) . . ?
O00M V1 V00A 84.14(16) . . ?
O00M V1 O00F 86.4(2) . . ?
O00M V1 O00G 79.2(2) . . ?
O00M V1 O00L 156.5(2) . . ?
O00P V1 V04 81.87(17) . . ?
O00P V1 V08 126.85(16) . . ?
O00P V1 V00A 33.26(16) . . ?
O00P V1 O00F 158.0(2) . . ?
O00P V1 O00G 80.8(2) . . ?
O00P V1 O00L 89.9(2) . . ?
O00P V1 O00M 92.3(2) . . ?
O010 V1 V04 135.0(2) . . ?
O010 V1 V08 130.1(2) . . ?
O010 V1 V00A 136.2(2) . . ?
O010 V1 O00F 98.8(2) . . ?
O010 V1 O00G 175.9(2) . . ?
O010 V1 O00L 100.2(3) . . ?
O010 V1 O00M 102.1(3) . . ?
O010 V1 O00P 102.9(3) . . ?
V04 V00A V07 62.23(3) . . ?
V1 V00A V04 60.94(4) . . ?
V1 V00A V07 91.45(4) . . ?
O00G V00A V04 47.42(11) . . ?
O00G V00A V07 44.75(12) . . ?
O00G V00A V1 46.71(12) . . ?
O00P V00A V04 83.34(18) . . ?
O00P V00A V07 124.97(17) . . ?
O00P V00A V1 33.58(16) . . ?
O00P V00A O00G 80.2(2) . . ?
O00P V00A O00Q 91.9(2) . . ?
O00P V00A O00S 90.2(2) . . ?
O00P V00A O00T 156.1(2) . . ?
O00Q V00A V04 32.48(15) . . ?
O00Q V00A V07 81.16(16) . . ?
O00Q V00A V1 84.07(16) . . ?
O00Q V00A O00G 79.73(19) . . ?
O00Q V00A O00S 157.4(2) . . ?
O00Q V00A O00T 85.8(2) . . ?
O00S V00A V04 125.82(16) . . ?
O00S V00A V07 79.23(16) . . ?
O00S V00A V1 85.26(16) . . ?
O00S V00A O00G 78.4(2) . . ?
O00S V00A O00T 83.3(2) . . ?
O00T V00A V04 82.01(16) . . ?
O00T V00A V07 31.21(14) . . ?
O00T V00A V1 122.66(15) . . ?
O00T V00A O00G 75.95(19) . . ?
O00X V00A V04 133.9(3) . . ?
O00X V00A V07 131.5(2) . . ?
O00X V00A V1 137.0(2) . . ?
O00X V00A O00G 176.1(3) . . ?
O00X V00A O00P 103.4(3) . . ?
O00X V00A O00Q 101.4(3) . . ?
O00X V00A O00S 100.0(3) . . ?
O00X V00A O00T 100.3(3) . . ?
V08 Na00 V08 180.0 2_777 . ?
O00R Na00 V08 18.55(11) 2_777 2_777 ?
O00R Na00 V08 18.55(11) . . ?
O00R Na00 V08 161.45(11) 2_777 . ?
O00R Na00 V08 161.45(11) . 2_777 ?
O00R Na00 O00R 180.0 . 2_777 ?
O00R Na00 O00Z 112.03(16) . 2_777 ?
O00R Na00 O00Z 67.97(16) . . ?
O00R Na00 O00Z 112.03(16) 2_777 . ?
O00R Na00 O00Z 67.97(16) 2_777 2_777 ?
O00W Na00 V08 64.90(12) . . ?
O00W Na00 V08 64.90(12) 2_777 2_777 ?
O00W Na00 V08 115.10(12) 2_777 . ?
O00W Na00 V08 115.10(12) . 2_777 ?
O00W Na00 O00R 102.97(17) 2_777 . ?
O00W Na00 O00R 77.03(17) 2_777 2_777 ?
O00W Na00 O00R 77.03(17) . . ?
O00W Na00 O00R 102.97(17) . 2_777 ?
O00W Na00 O00W 180.0 2_777 . ?
O00W Na00 O00Z 105.95(16) 2_777 2_777 ?
O00W Na00 O00Z 105.95(16) . . ?
O00W Na00 O00Z 74.05(16) . 2_777 ?
O00W Na00 O00Z 74.05(16) 2_777 . ?
O00Z Na00 V08 118.27(11) . 2_777 ?
O00Z Na00 V08 61.73(11) 2_777 2_777 ?
O00Z Na00 V08 61.73(11) . . ?
O00Z Na00 V08 118.27(11) 2_777 . ?
O00Z Na00 O00Z 180.0(2) . 2_777 ?
V04 O00C Mo02 100.91(19) . . ?
V07 O00C Mo02 106.4(2) . . ?
V07 O00C V04 109.1(2) . . ?
Mo01 O00D V03 104.5(2) . . ?
V08 O00D Mo01 106.3(2) . . ?
V08 O00D V03 108.6(2) . . ?
Mo02 O00E V04 103.8(2) . . ?
V08 O00E Mo02 105.5(2) . . ?
V08 O00E V04 108.8(2) . . ?
V08 O00F V1 112.1(2) . . ?
V04 O00G V03 171.2(2) . . ?
V04 O00G V00A 85.10(16) . . ?
V07 O00G V03 92.31(17) . . ?
V07 O00G V04 91.44(17) . . ?
V07 O00G V08 98.51(18) . . ?
V07 O00G V1 173.7(2) . . ?
V07 O00G V00A 88.02(16) . . ?
V08 O00G V03 93.75(16) . . ?
V08 O00G V04 93.61(17) . . ?
V08 O00G V1 87.74(16) . . ?
V08 O00G V00A 173.4(2) . . ?
V1 O00G V03 88.08(16) . . ?
V1 O00G V04 87.32(16) . . ?
V1 O00G V00A 85.72(16) . . ?
V00A O00G V03 87.03(16) . . ?
Mo01 O00H V05 84.48(15) . . ?
Mo02 O00H Mo01 160.5(2) . . ?
Mo02 O00H V05 84.31(15) . . ?
V07 O00H Mo01 97.23(17) . . ?
V07 O00H Mo02 99.21(18) . . ?
V07 O00H V05 92.99(16) . . ?
V08 O00H Mo01 92.83(17) . . ?
V08 O00H Mo02 92.76(17) . . ?
V08 O00H V05 161.5(2) . . ?
V08 O00H V07 105.5(2) . . ?
Mo01 O00I V05 116.1(2) . . ?
V07 O00J V05 107.7(2) . . ?
Mo02 O00K V05 115.5(3) . . ?
V03 O00L V1 113.3(2) . . ?
V04 O00M V1 113.5(3) . . ?
V03 O00N Mo01 100.75(19) . . ?
V07 O00N Mo01 106.9(2) . . ?
V07 O00N V03 109.3(2) . . ?
O01C Na1 O00U 74.6(3) . . ?
O01D Na1 O00U 162.1(4) . . ?
O01D Na1 O01C 114.6(3) . . ?
O01D Na1 O01F 90.5(3) . . ?
O01D Na1 O01O 77.8(3) . . ?
O01D Na1 O01U 96.9(5) . . ?
O01F Na1 O00U 78.1(3) . . ?
O01F Na1 O01C 152.2(3) . . ?
O01F Na1 O01O 89.5(4) . . ?
O01O Na1 O00U 88.3(3) . . ?
O01O Na1 O01C 84.7(3) . . ?
O01U Na1 O00U 98.5(4) . . ?
O01U Na1 O01C 89.8(4) . . ?
O01U Na1 O01F 99.3(5) . . ?
O01U Na1 O01O 169.9(5) . . ?
V00A O00P V1 113.2(3) . . ?
V04 O00Q V00A 112.9(3) . . ?
V08 O00R Na00 134.1(3) . . ?
V03 O00S V00A 112.6(3) . . ?
V07 O00T V00A 111.9(3) . . ?
V03 O00U Na1 165.8(4) . . ?
Mo01 O00W Na00 137.6(3) . . ?
V00A O00X Na2 163.1(5) . . ?
Mo02 O00Z Na00 127.3(3) . . ?
Co06 N014 H01A 109.8 . . ?
Co06 N014 H01B 109.8 . . ?
H01A N014 H01B 108.3 . . ?
C01K N014 Co06 109.2(4) . . ?
C01K N014 H01A 109.8 . . ?
C01K N014 H01B 109.8 . . ?
O01N Na01 O01N 180.0 . 2_665 ?
O01N Na01 O01W 100.0(4) 2_665 . ?
O01N Na01 O01W 80.0(4) . . ?
O01N Na01 O01W 80.0(4) 2_665 2_665 ?
O01N Na01 O01W 100.0(4) . 2_665 ?
O01W Na01 O01W 180.0 2_665 . ?
O01Y Na01 O01N 78.0(4) 2_665 . ?
O01Y Na01 O01N 102.0(4) 2_665 2_665 ?
O01Y Na01 O01N 102.0(4) . . ?
O01Y Na01 O01N 78.0(4) . 2_665 ?
O01Y Na01 O01W 92.8(5) 2_665 . ?
O01Y Na01 O01W 92.8(5) . 2_665 ?
O01Y Na01 O01W 87.2(5) . . ?
O01Y Na01 O01W 87.2(5) 2_665 2_665 ?
O01Y Na01 O01Y 180.0 2_665 . ?
Co06 N016 H01C 109.8 . . ?
Co06 N016 H01D 109.8 . . ?
H01C N016 H01D 108.2 . . ?
C01E N016 Co06 109.5(5) . . ?
C01E N016 H01C 109.8 . . ?
C01E N016 H01D 109.8 . . ?
Co06 N017 H01E 109.8 . . ?
Co06 N017 H01F 109.8 . . ?
H01E N017 H01F 108.2 . . ?
C01G N017 Co06 109.5(4) . . ?
C01G N017 H01E 109.8 . . ?
C01G N017 H01F 109.8 . . ?
Co06 N018 H01G 109.9 . . ?
Co06 N018 H01H 109.9 . . ?
H01G N018 H01H 108.3 . . ?
C01I N018 Co06 108.9(5) . . ?
C01I N018 H01G 109.9 . . ?
C01I N018 H01H 109.9 . . ?
Co06 N019 H01I 110.1 . . ?
Co06 N019 H01J 110.1 . . ?
H01I N019 H01J 108.4 . . ?
C01J N019 Co06 108.2(5) . . ?
C01J N019 H01I 110.1 . . ?
C01J N019 H01J 110.1 . . ?
Co06 N01A H01K 109.7 . . ?
Co06 N01A H01L 109.7 . . ?
H01K N01A H01L 108.2 . . ?
C01H N01A Co06 110.0(5) . . ?
C01H N01A H01K 109.7 . . ?
C01H N01A H01L 109.7 . . ?
N016 C01E H01M 110.4 . . ?
N016 C01E H01N 110.4 . . ?
H01M C01E H01N 108.6 . . ?
C01I C01E N016 106.6(6) . . ?
C01I C01E H01M 110.4 . . ?
C01I C01E H01N 110.4 . . ?
N017 C01G H01O 110.1 . . ?
N017 C01G H01P 110.1 . . ?
N017 C01G C01K 107.8(6) . . ?
H01O C01G H01P 108.5 . . ?
C01K C01G H01O 110.1 . . ?
C01K C01G H01P 110.1 . . ?
N01A C01H H01Q 110.0 . . ?
N01A C01H H01R 110.0 . . ?
N01A C01H C01J 108.4(6) . . ?
H01Q C01H H01R 108.4 . . ?
C01J C01H H01Q 110.0 . . ?
C01J C01H H01R 110.0 . . ?
N018 C01I C01E 107.5(6) . . ?
N018 C01I H01S 110.2 . . ?
N018 C01I H01T 110.2 . . ?
C01E C01I H01S 110.2 . . ?
C01E C01I H01T 110.2 . . ?
H01S C01I H01T 108.5 . . ?
N019 C01J C01H 107.6(6) . . ?
N019 C01J H01U 110.2 . . ?
N019 C01J H01V 110.2 . . ?
C01H C01J H01U 110.2 . . ?
C01H C01J H01V 110.2 . . ?
H01U C01J H01V 108.5 . . ?
N014 C01K H01W 110.4 . . ?
N014 C01K H01X 110.4 . . ?
C01G C01K N014 106.6(6) . . ?
C01G C01K H01W 110.4 . . ?
C01G C01K H01X 110.4 . . ?
H01W C01K H01X 108.6 . . ?
O00X Na2 O01L 168.7(5) . . ?
O00X Na2 O01Z 90.4(6) . . ?
O01L Na2 O01Z 100.8(6) . . ?
O01P Na2 O00X 91.5(5) . . ?
O01P Na2 O01L 88.2(5) . . ?
O01P Na2 O01R 83.0(5) . . ?
O01P Na2 O01Z 97.7(6) . . ?
O01R Na2 O00X 86.5(4) . . ?
O01R Na2 O01L 82.3(4) . . ?
O01R Na2 O01Z 176.9(7) . . ?
O2 Na2 O00X 137.9(7) . . ?
O2 Na2 O01L 53.3(5) . . ?
O2 Na2 O01P 88.7(6) . . ?
O2 Na2 O01R 135.1(7) . . ?
O2 Na2 O01Z 48.0(7) . . ?
O2 Na2 O1 102.0(7) . . ?
O1 Na2 O00X 82.4(5) . . ?
O1 Na2 O01L 96.0(5) . . ?
O1 Na2 O01P 168.9(7) . . ?
O1 Na2 O01R 87.3(7) . . ?
O1 Na2 O01Z 91.6(7) . . ?

loop_
_geom_bond_atom_site_label_1
_geom_bond_atom_site_label_2
_geom_bond_distance
_geom_bond_site_symmetry_2
_geom_bond_publ_flag
Mo01 O00D 2.011(5) . ?
Mo01 O00H 2.294(4) . ?
Mo01 O00I 1.869(5) . ?
Mo01 O00N 2.200(4) . ?
Mo01 O00V 1.730(5) . ?
Mo01 O00W 1.716(5) . ?
Mo02 V08 3.1549(11) . ?
Mo02 O00C 2.235(5) . ?
Mo02 O00E 2.025(5) . ?
Mo02 O00H 2.275(4) . ?
Mo02 O00K 1.868(5) . ?
Mo02 O00Z 1.715(5) . ?
Mo02 O012 1.717(5) . ?
V03 O00D 2.099(5) . ?
V03 O00G 2.273(4) . ?
V03 O00L 1.818(5) . ?
V03 O00N 2.016(5) . ?
V03 O00S 1.812(5) . ?
V03 O00U 1.632(5) . ?
V04 V1 3.1095(14) . ?
V04 V00A 3.0667(16) . ?
V04 O00C 1.966(5) . ?
V04 O00E 2.096(5) . ?
V04 O00G 2.266(4) . ?
V04 O00M 1.847(5) . ?
V04 O00Q 1.788(5) . ?
V04 O011 1.624(5) . ?
V05 O00H 2.464(5) . ?
V05 O00I 1.902(5) . ?
V05 O00J 2.436(6) . ?
V05 O00K 1.897(5) . ?
V05 O00Y 1.668(6) . ?
V05 O01B 1.656(6) . ?
Co06 N014 1.953(6) . ?
Co06 N016 1.962(6) . ?
Co06 N017 1.963(6) . ?
Co06 N018 1.975(6) . ?
Co06 N019 1.977(6) . ?
Co06 N01A 1.964(6) . ?
V07 V00A 3.0885(15) . ?
V07 O00C 1.939(5) . ?
V07 O00G 2.175(5) . ?
V07 O00H 2.117(5) . ?
V07 O00J 1.651(5) . ?
V07 O00N 1.918(5) . ?
V07 O00T 1.725(5) . ?
V08 V1 3.0990(15) . ?
V08 Na00 3.6580(11) . ?
V08 O00D 1.952(4) . ?
V08 O00E 1.937(5) . ?
V08 O00F 1.742(5) . ?
V08 O00G 2.234(5) . ?
V08 O00H 2.079(5) . ?
V08 O00R 1.620(5) . ?
V1 V00A 3.0652(16) . ?
V1 O00F 1.990(5) . ?
V1 O00G 2.237(5) . ?
V1 O00L 1.935(5) . ?
V1 O00M 1.873(5) . ?
V1 O00P 1.844(5) . ?
V1 O010 1.623(5) . ?
V00A O00G 2.269(5) . ?
V00A O00P 1.828(5) . ?
V00A O00Q 1.890(6) . ?
V00A O00S 1.946(6) . ?
V00A O00T 1.997(5) . ?
V00A O00X 1.600(6) . ?
Na00 O00R 2.341(5) 2_777 ?
Na00 O00R 2.341(5) . ?
Na00 O00W 2.330(5) 2_777 ?
Na00 O00W 2.330(5) . ?
Na00 O00Z 2.843(6) . ?
Na00 O00Z 2.843(6) 2_777 ?
Na1 O00U 2.551(7) . ?
Na1 O01C 2.492(10) . ?
Na1 O01D 2.410(11) . ?
Na1 O01F 2.419(10) . ?
Na1 O01O 2.431(12) . ?
Na1 O01U 2.417(11) . ?
O00X Na2 2.464(10) . ?
N014 H01A 0.9100 . ?
N014 H01B 0.9100 . ?
N014 C01K 1.507(9) . ?
Na01 O01N 2.467(10) 2_665 ?
Na01 O01N 2.467(10) . ?
Na01 O01W 2.588(15) . ?
Na01 O01W 2.588(15) 2_665 ?
Na01 O01Y 2.307(13) . ?
Na01 O01Y 2.307(13) 2_665 ?
N016 H01C 0.9100 . ?
N016 H01D 0.9100 . ?
N016 C01E 1.506(10) . ?
N017 H01E 0.9100 . ?
N017 H01F 0.9100 . ?
N017 C01G 1.483(9) . ?
N018 H01G 0.9100 . ?
N018 H01H 0.9100 . ?
N018 C01I 1.484(10) . ?
N019 H01I 0.9100 . ?
N019 H01J 0.9100 . ?
N019 C01J 1.487(10) . ?
N01A H01K 0.9100 . ?
N01A H01L 0.9100 . ?
N01A C01H 1.484(9) . ?
C01E H01M 0.9900 . ?
C01E H01N 0.9900 . ?
C01E C01I 1.506(11) . ?
C01G H01O 0.9900 . ?
C01G H01P 0.9900 . ?
C01G C01K 1.493(11) . ?
C01H H01Q 0.9900 . ?
C01H H01R 0.9900 . ?
C01H C01J 1.516(11) . ?
C01I H01S 0.9900 . ?
C01I H01T 0.9900 . ?
C01J H01U 0.9900 . ?
C01J H01V 0.9900 . ?
C01K H01W 0.9900 . ?
C01K H01X 0.9900 . ?
O01L Na2 2.623(15) . ?
Na2 O01P 2.211(14) . ?
Na2 O01R 2.412(17) . ?
Na2 O01Z 2.65(3) . ?
Na2 O2 1.604(14) . ?
Na2 O1 2.00(3) . ?

loop_
_geom_torsion_atom_site_label_1
_geom_torsion_atom_site_label_2
_geom_torsion_atom_site_label_3
_geom_torsion_atom_site_label_4
_geom_torsion
_geom_torsion_site_symmetry_1
_geom_torsion_site_symmetry_2
_geom_torsion_site_symmetry_3
_geom_torsion_site_symmetry_4
_geom_torsion_publ_flag
Mo02 V08 O00F V1 -78.4(3) . . . . ?
Mo02 V08 O00R Na00 55.0(3) . . . . ?
V04 V1 O00P V00A -44.3(3) . . . . ?
V04 V00A O00P V1 44.9(3) . . . . ?
V04 V00A O00X Na2 22.8(17) . . . . ?
Co06 N014 C01K C01G 39.2(7) . . . . ?
Co06 N016 C01E C01I 37.9(7) . . . . ?
Co06 N017 C01G C01K 37.9(7) . . . . ?
Co06 N018 C01I C01E 40.2(7) . . . . ?
Co06 N019 C01J C01H 40.3(7) . . . . ?
Co06 N01A C01H C01J 32.9(7) . . . . ?
V07 V00A O00P V1 -4.2(4) . . . . ?
V07 V00A O00Q V04 50.7(2) . . . . ?
V07 V00A O00X Na2 112.1(14) . . . . ?
V08 Mo02 O00K V05 22.3(3) . . . . ?
V08 Mo02 O00Z Na00 -39.5(3) . . . . ?
V08 V1 O00M V04 -55.7(2) . . . . ?
V08 V1 O00P V00A 4.1(4) . . . . ?
V1 V04 O00Q V00A 41.0(2) . . . . ?
V1 V08 O00R Na00 -170.29(15) . . . . ?
V1 V00A O00Q V04 -41.7(2) . . . . ?
V1 V00A O00X Na2 -69.7(16) . . . . ?
V00A V04 O00M V1 -38.9(2) . . . . ?
V00A V07 O00J V05 -177.95(9) . . . . ?
V00A V1 O00M V04 39.0(2) . . . . ?
Na00 V08 O00F V1 174.84(10) . . . . ?
O00C Mo02 O00K V05 95.4(3) . . . . ?
O00C Mo02 O00Z Na00 -31.9(9) . . . . ?
O00C V04 O00M V1 35.4(6) . . . . ?
O00C V04 O00Q V00A -81.6(3) . . . . ?
O00C V07 O00J V05 -81.1(2) . . . . ?
O00C V07 O00T V00A 78.5(3) . . . . ?
O00D Mo01 O00I V05 -51.4(5) . . . . ?
O00D Mo01 O00W Na00 69.1(4) . . . . ?
O00D V03 O00L V1 -85.2(3) . . . . ?
O00D V03 O00S V00A 31.5(7) . . . . ?
O00D V03 O00U Na1 122.3(14) . . . . ?
O00D V08 O00F V1 81.0(3) . . . . ?
O00D V08 O00R Na00 -72.0(4) . . . . ?
O00E Mo02 O00K V05 55.3(5) . . . . ?
O00E Mo02 O00Z Na00 -74.1(3) . . . . ?
O00E V04 O00M V1 85.2(3) . . . . ?
O00E V04 O00Q V00A -20.4(7) . . . . ?
O00E V08 O00F V1 -76.8(3) . . . . ?
O00E V08 O00R Na00 91.7(4) . . . . ?
O00F V08 O00R Na00 -169.3(3) . . . . ?
O00F V1 O00M V04 -86.7(3) . . . . ?
O00F V1 O00P V00A 10.3(8) . . . . ?
O00G V03 O00L V1 -9.2(2) . . . . ?
O00G V03 O00S V00A 8.2(2) . . . . ?
O00G V04 O00M V1 8.8(2) . . . . ?
O00G V04 O00Q V00A -5.3(3) . . . . ?
O00G V07 O00J V05 -5.1(14) . . . . ?
O00G V07 O00T V00A -0.6(3) . . . . ?
O00G V08 O00F V1 2.2(2) . . . . ?
O00G V1 O00M V04 -8.9(2) . . . . ?
O00G V1 O00P V00A 3.0(3) . . . . ?
O00G V00A O00P V1 -2.9(3) . . . . ?
O00G V00A O00Q V04 5.3(3) . . . . ?
O00H Mo01 O00I V05 -22.9(2) . . . . ?
O00H Mo01 O00W Na00 -5.2(4) . . . . ?
O00H Mo02 O00K V05 23.8(3) . . . . ?
O00H Mo02 O00Z Na00 0.4(3) . . . . ?
O00H V05 O00K Mo02 -22.4(2) . . . . ?
O00H V07 O00J V05 -0.7(2) . . . . ?
O00H V07 O00T V00A 2.4(9) . . . . ?
O00H V08 O00F V1 4.0(8) . . . . ?
O00H V08 O00R Na00 9.7(4) . . . . ?
O00I Mo01 O00W Na00 -84.4(4) . . . . ?
O00I V05 O00K Mo02 -50.1(5) . . . . ?
O00J V05 O00K Mo02 -92.5(3) . . . . ?
O00J V07 O00T V00A 178.5(3) . . . . ?
O00K Mo02 O00Z Na00 80.4(3) . . . . ?
O00L V03 O00S V00A -69.8(3) . . . . ?
O00L V03 O00U Na1 -147.9(14) . . . . ?
O00L V1 O00M V04 -23.6(7) . . . . ?
O00L V1 O00P V00A 80.9(3) . . . . ?
O00M V04 O00Q V00A 72.8(3) . . . . ?
O00M V1 O00P V00A -75.7(3) . . . . ?
O00N Mo01 O00I V05 -94.9(3) . . . . ?
O00N Mo01 O00W Na00 22.7(9) . . . . ?
O00N V03 O00L V1 -35.3(6) . . . . ?
O00N V03 O00S V00A 83.7(3) . . . . ?
O00N V03 O00U Na1 46.6(14) . . . . ?
O00N V07 O00J V05 80.6(2) . . . . ?
O00N V07 O00T V00A -79.7(3) . . . . ?
O00P V1 O00M V04 71.3(3) . . . . ?
O00P V00A O00Q V04 -74.4(3) . . . . ?
O00P V00A O00X Na2 -70.9(15) . . . . ?
O00Q V04 O00M V1 -72.0(3) . . . . ?
O00Q V00A O00P V1 76.3(3) . . . . ?
O00Q V00A O00X Na2 23.9(15) . . . . ?
O00R V08 O00F V1 -178.9(2) . . . . ?
O00S V03 O00L V1 70.2(3) . . . . ?
O00S V03 O00U Na1 -46.0(15) . . . . ?
O00S V00A O00P V1 -81.2(3) . . . . ?
O00S V00A O00Q V04 20.6(8) . . . . ?
O00S V00A O00X Na2 -163.5(15) . . . . ?
O00T V07 O00J V05 -179.5(2) . . . . ?
O00T V00A O00P V1 -7.5(8) . . . . ?
O00T V00A O00Q V04 81.8(3) . . . . ?
O00T V00A O00X Na2 111.6(15) . . . . ?
O00U V03 O00L V1 176.8(3) . . . . ?
O00U V03 O00S V00A -176.7(3) . . . . ?
O00V Mo01 O00I V05 173.7(3) . . . . ?
O00V Mo01 O00W Na00 170.6(4) . . . . ?
O00W Mo01 O00I V05 66.5(3) . . . . ?
O00X V00A O00P V1 178.5(3) . . . . ?
O00X V00A O00Q V04 -178.6(3) . . . . ?
O00Y V05 O00K Mo02 70.0(3) . . . . ?
O00Z Mo02 O00K V05 -67.2(3) . . . . ?
O010 V1 O00M V04 175.0(3) . . . . ?
O010 V1 O00P V00A -178.7(3) . . . . ?
O011 V04 O00M V1 -178.2(3) . . . . ?
O011 V04 O00Q V00A 177.4(3) . . . . ?
O012 Mo02 O00K V05 -175.9(3) . . . . ?
O012 Mo02 O00Z Na00 -175.0(3) . . . . ?
N016 C01E C01I N018 -50.7(8) . . . . ?
N017 C01G C01K N014 -49.9(8) . . . . ?
N01A C01H C01J N019 -48.0(8) . . . . ?
O01B V05 O00K Mo02 176.6(3) . . . . ?
